data_6000045
loop_
_publ_author_name
'Wang, M. T.'
'Mcdonald, R.'
'Mar, A.'

_publ_section_title
;
 Ternary early-transition-metal palladium pnictides Zr3Pd4P3, Hf3Pd4P3,
 HfPdSb, and Nb5Pd4P4
;
_journal_name_full 'Inorganic Chemistry'
_journal_page_first 4936
_journal_page_last 4941
_journal_paper_doi 10.1021/ic0006551
_journal_volume 39
_journal_year 2000
_chemical_formula_sum 'H3 P3 Pd4'
_space_group_name_H-M_alt 'P n m a'
_cell_angle_alpha 90.000
_cell_angle_beta 90.000
_cell_angle_gamma 90.000
_cell_length_a 16.3400
_cell_length_b 3.7867
_cell_length_c 9.9540
_cell_volume 615.90
_cod_database_code 6000045

loop_
_atom_site_label
_atom_site_fract_x
_atom_site_fract_y
_atom_site_fract_z
? ? ? ?
